data_7117161
loop_
_publ_author_name
'Fanny Frausto'
'Zachary C. Smith'
'Terry E. Haas'
'Samuel W. Thomas III'

_publ_section_title
;
 Two-dimensional bricklayer arrangements of tolans using halogen bonding
 interactions
;
_journal_name_full Chem.Commun.
_journal_page_first 8825
_journal_paper_doi 10.1039/C5cc02225H
_journal_volume 51
_journal_year 2015
_chemical_formula_sum 'C15 H6 Br F2 N'
_chemical_formula_weight 318.12
_space_group_crystal_system triclinic
_space_group_IT_number 2
_space_group_name_Hall '-P 1'
_space_group_name_H-M_alt 'P -1'
_symmetry_space_group_name_Hall '-P 1'
_symmetry_space_group_name_H-M 'P -1'
_atom_sites_solution_hydrogens geom
_audit_creation_method SHELXL-2014
_audit_update_record
;
2015-03-16 deposited with the CCDC.
2015-04-29 downloaded from the CCDC.
;
_cell_angle_alpha 73.612(3)
_cell_angle_beta 85.418(3)
_cell_angle_gamma 86.061(3)
_cell_formula_units_Z 2
_cell_length_a 5.7972(9)
_cell_length_b 8.6736(14)
_cell_length_c 12.715(2)
_cell_measurement_temperature 100(2)
_cell_volume 610.70(17)
_computing_structure_refinement 'SHELXL-2014 (Sheldrick, 2014)'
_diffrn_ambient_temperature 100(2)
_diffrn_measured_fraction_theta_full 0.995
_diffrn_measured_fraction_theta_max 0.994
_diffrn_measurement_device_type 'Bruker D8 Quest'
_diffrn_measurement_method 'omega, phi scans'
_diffrn_radiation_monochromator Triumph
_diffrn_radiation_type MoK\a
_diffrn_radiation_wavelength 0.71073
_diffrn_reflns_av_R_equivalents 0.0295
_diffrn_reflns_av_unetI/netI 0.0322
_diffrn_reflns_laue_measured_fraction_full 0.995
_diffrn_reflns_laue_measured_fraction_max 0.994
_diffrn_reflns_limit_h_max 7
_diffrn_reflns_limit_h_min -7
_diffrn_reflns_limit_k_max 11
_diffrn_reflns_limit_k_min -11
_diffrn_reflns_limit_l_max 17
_diffrn_reflns_limit_l_min -17
_diffrn_reflns_number 9756
_diffrn_reflns_point_group_measured_fraction_full 0.995
_diffrn_reflns_point_group_measured_fraction_max 0.994
_diffrn_reflns_theta_full 25.242
_diffrn_reflns_theta_max 28.879
_diffrn_reflns_theta_min 1.673
_diffrn_source 'Mo sealed tube'
_exptl_absorpt_coefficient_mu 3.373
_exptl_absorpt_correction_T_max 0.5520
_exptl_absorpt_correction_T_min 0.5520
_exptl_absorpt_correction_type multi-scan
_exptl_absorpt_process_details SADABS
_exptl_crystal_density_diffrn 1.730
_exptl_crystal_description prism
_exptl_crystal_F_000 312
_exptl_crystal_size_max 0.468
_exptl_crystal_size_mid 0.205
_exptl_crystal_size_min 0.162
_refine_diff_density_max 0.610
_refine_diff_density_min -0.345
_refine_diff_density_rms 0.088
_refine_ls_extinction_coef .
_refine_ls_extinction_method none
_refine_ls_goodness_of_fit_ref 1.076
_refine_ls_hydrogen_treatment constr
_refine_ls_matrix_type full
_refine_ls_number_parameters 172
_refine_ls_number_reflns 3194
_refine_ls_number_restraints 0
_refine_ls_restrained_S_all 1.076
_refine_ls_R_factor_all 0.0359
_refine_ls_R_factor_gt 0.0280
_refine_ls_shift/su_max 0.001
_refine_ls_shift/su_mean 0.000
_refine_ls_structure_factor_coef Fsqd
_refine_ls_weighting_details 'w=1/[\s^2^(Fo^2^)+(0.0250P)^2^+0.5325P] where P=(Fo^2^+2Fc^2^)/3'
_refine_ls_weighting_scheme calc
_refine_ls_wR_factor_gt 0.0634
_refine_ls_wR_factor_ref 0.0667
_reflns_Friedel_coverage 0.000
_reflns_friedel_fraction_full .
_reflns_friedel_fraction_max .
_reflns_number_gt 2811
_reflns_number_total 3194
_reflns_threshold_expression 'I > 2\s(I)'
_cod_data_source_file c5cc02225h2.cif
_cod_data_source_block FF0930_P1bar_a
_cod_database_code 7117161
_shelx_space_group_comment
;
The symmetry employed for this shelxl refinement is uniquely defined
by the following loop, which should always be used as a source of
symmetry information in preference to the above space-group names.
They are only intended as comments.
;
_shelx_estimated_absorpt_t_min 0.552
_shelx_estimated_absorpt_t_max 0.552
_shelxl_version_number 2014-3

loop_
_space_group_symop_operation_xyz
'x, y, z'
'-x, -y, -z'

loop_
_atom_site_label
_atom_site_type_symbol
_atom_site_fract_x
_atom_site_fract_y
_atom_site_fract_z
_atom_site_U_iso_or_equiv
_atom_site_adp_type
_atom_site_occupancy
_atom_site_site_symmetry_order
_atom_site_calc_flag
_atom_site_refinement_flags_posn
_atom_site_refinement_flags_adp
_atom_site_refinement_flags_occupancy
_atom_site_disorder_assembly
_atom_site_disorder_group
Br1 Br -0.15271(4) 0.01237(3) 0.85230(2) 0.02200(7) Uani 1 1 d . . . . .
F002 F 0.62456(19) 0.00447(14) 0.61989(10) 0.0204(3) Uani 1 1 d . . . . .
F1 F -0.2148(2) 0.30511(15) 0.65945(10) 0.0214(3) Uani 1 1 d . . . . .
N1 N 1.3722(3) 0.7130(2) -0.04729(15) 0.0248(4) Uani 1 1 d . . . . .
C14 C 1.0881(3) 0.5657(2) 0.11054(16) 0.0159(4) Uani 1 1 d . . . . .
C1 C 0.0549(3) 0.0911(2) 0.73003(15) 0.0155(4) Uani 1 1 d . . . . .
C5 C 0.4144(3) 0.0780(2) 0.62955(16) 0.0152(4) Uani 1 1 d . . . . .
C3 C 0.2696(3) 0.0141(2) 0.72090(16) 0.0162(4) Uani 1 1 d . . . . .
H3 H 0.3159 -0.0799 0.7758 0.019 Uiso 1 1 calc R U . . .
C2 C -0.0077(3) 0.2281(2) 0.64926(16) 0.0162(4) Uani 1 1 d . . . . .
C8 C 0.6389(3) 0.3430(2) 0.37861(17) 0.0177(4) Uani 1 1 d . . . . .
C11 C 1.0100(3) 0.3461(2) 0.27004(16) 0.0175(4) Uani 1 1 d . . . . .
H11 H 1.0568 0.2465 0.3194 0.021 Uiso 1 1 calc R U . . .
C4 C 0.1379(3) 0.2896(2) 0.55833(16) 0.0166(4) Uani 1 1 d . . . . .
H4 H 0.0896 0.3824 0.5030 0.020 Uiso 1 1 calc R U . . .
C10 C 0.7208(3) 0.5630(2) 0.21273(16) 0.0170(4) Uani 1 1 d . . . . .
H10 H 0.5718 0.6112 0.2233 0.020 Uiso 1 1 calc R U . . .
C6 C 0.3565(3) 0.2157(2) 0.54737(16) 0.0151(4) Uani 1 1 d . . . . .
C9 C 0.7908(3) 0.4176(2) 0.28646(16) 0.0159(4) Uani 1 1 d . . . . .
C12 C 0.8680(3) 0.6367(2) 0.12464(16) 0.0173(4) Uani 1 1 d . . . . .
H12 H 0.8201 0.7348 0.0740 0.021 Uiso 1 1 calc R U . . .
C7 C 0.5136(3) 0.2821(2) 0.45568(16) 0.0172(4) Uani 1 1 d . . . . .
C13 C 1.1585(3) 0.4197(2) 0.18232(16) 0.0173(4) Uani 1 1 d . . . . .
H13 H 1.3070 0.3712 0.1712 0.021 Uiso 1 1 calc R U . . .
C15 C 1.2460(3) 0.6470(2) 0.02149(17) 0.0182(4) Uani 1 1 d . . . . .

loop_
_atom_site_aniso_label
_atom_site_aniso_U_11
_atom_site_aniso_U_22
_atom_site_aniso_U_33
_atom_site_aniso_U_23
_atom_site_aniso_U_13
_atom_site_aniso_U_12
Br1 0.02071(11) 0.02606(12) 0.01676(11) -0.00303(8) 0.00603(7) -0.00494(7)
F002 0.0139(6) 0.0211(6) 0.0248(6) -0.0055(5) 0.0019(5) 0.0017(5)
F1 0.0143(5) 0.0246(6) 0.0238(6) -0.0064(5) 0.0018(5) 0.0037(5)
N1 0.0217(9) 0.0253(10) 0.0227(9) -0.0010(8) 0.0038(7) 0.0013(7)
C14 0.0157(9) 0.0193(9) 0.0135(9) -0.0056(7) 0.0019(7) -0.0045(7)
C1 0.0159(9) 0.0180(9) 0.0124(8) -0.0038(7) 0.0029(7) -0.0065(7)
C5 0.0134(9) 0.0153(9) 0.0171(9) -0.0053(7) 0.0002(7) -0.0013(7)
C3 0.0183(9) 0.0128(9) 0.0168(9) -0.0023(7) -0.0020(7) -0.0023(7)
C2 0.0130(9) 0.0186(9) 0.0183(9) -0.0077(8) 0.0000(7) 0.0003(7)
C8 0.0175(9) 0.0177(9) 0.0182(9) -0.0056(8) -0.0011(7) -0.0012(7)
C11 0.0185(9) 0.0167(9) 0.0165(9) -0.0030(7) -0.0007(7) -0.0021(7)
C4 0.0182(9) 0.0148(9) 0.0161(9) -0.0034(7) -0.0006(7) -0.0007(7)
C10 0.0146(9) 0.0199(9) 0.0176(9) -0.0070(8) 0.0000(7) -0.0013(7)
C6 0.0152(9) 0.0164(9) 0.0145(9) -0.0053(7) 0.0006(7) -0.0037(7)
C9 0.0152(9) 0.0181(9) 0.0152(9) -0.0055(7) 0.0005(7) -0.0047(7)
C12 0.0169(9) 0.0171(9) 0.0164(9) -0.0022(7) -0.0006(7) -0.0020(7)
C7 0.0173(9) 0.0171(9) 0.0175(9) -0.0048(8) -0.0012(7) -0.0016(7)
C13 0.0139(9) 0.0199(10) 0.0187(9) -0.0068(8) 0.0011(7) -0.0016(7)
C15 0.0168(9) 0.0202(10) 0.0172(9) -0.0052(8) -0.0003(7) 0.0009(7)

loop_
_atom_type_symbol
_atom_type_description
_atom_type_scat_dispersion_real
_atom_type_scat_dispersion_imag
_atom_type_scat_source
C C 0.0033 0.0016 'International Tables Vol C Tables 4.2.6.8 and 6.1.1.4'
H H 0.0000 0.0000 'International Tables Vol C Tables 4.2.6.8 and 6.1.1.4'
N N 0.0061 0.0033 'International Tables Vol C Tables 4.2.6.8 and 6.1.1.4'
F F 0.0171 0.0103 'International Tables Vol C Tables 4.2.6.8 and 6.1.1.4'
Br Br -0.2901 2.4595 'International Tables Vol C Tables 4.2.6.8 and 6.1.1.4'

loop_
_geom_angle_atom_site_label_1
_geom_angle_atom_site_label_2
_geom_angle_atom_site_label_3
_geom_angle
_geom_angle_site_symmetry_1
_geom_angle_site_symmetry_3
C13 C14 C12 120.92(17) . .
C13 C14 C15 119.66(18) . .
C12 C14 C15 119.41(18) . .
C2 C1 C3 119.85(17) . .
C2 C1 Br1 119.46(15) . .
C3 C1 Br1 120.68(15) . .
F002 C5 C3 118.55(17) . .
F002 C5 C6 118.01(16) . .
C3 C5 C6 123.44(18) . .
C5 C3 C1 117.95(18) . .
F1 C2 C4 118.70(17) . .
F1 C2 C1 119.80(17) . .
C4 C2 C1 121.50(18) . .
C7 C8 C9 179.3(2) . .
C13 C11 C9 120.34(18) . .
C2 C4 C6 120.00(18) . .
C12 C10 C9 120.15(18) . .
C5 C6 C4 117.24(17) . .
C5 C6 C7 122.09(17) . .
C4 C6 C7 120.66(18) . .
C10 C9 C11 119.75(18) . .
C10 C9 C8 119.90(18) . .
C11 C9 C8 120.35(18) . .
C10 C12 C14 119.50(18) . .
C8 C7 C6 177.4(2) . .
C11 C13 C14 119.32(18) . .
N1 C15 C14 178.5(2) . .

loop_
_geom_bond_atom_site_label_1
_geom_bond_atom_site_label_2
_geom_bond_distance
_geom_bond_site_symmetry_2
Br1 C1 1.8832(18) .
F002 C5 1.349(2) .
F1 C2 1.349(2) .
N1 C15 1.140(3) .
C14 C13 1.393(3) .
C14 C12 1.399(3) .
C14 C15 1.446(3) .
C1 C2 1.382(3) .
C1 C3 1.384(3) .
C5 C3 1.381(3) .
C5 C6 1.389(3) .
C2 C4 1.375(3) .
C8 C7 1.189(3) .
C8 C9 1.433(3) .
C11 C13 1.383(3) .
C11 C9 1.402(3) .
C4 C6 1.395(3) .
C10 C12 1.382(3) .
C10 C9 1.399(3) .
C6 C7 1.430(3) .
